data_7034241
loop_
_publ_author_name
'L\'opez-Banet, Luisa'
'Santana, M. Dolores'
'Garc\'ia, Gabriel'
'P\'erez, Jos\'e'
'Garc\'ia, Lu\'is'
'Lezama, Luis'
'da Silva, Iv\'an'

_publ_section_title
;
 Blocking and bridging ligands direct the structure and magnetic
 properties of dimers of pentacoordinate nickel(ii).
;
_journal_issue 15
_journal_name_full 'Dalton transactions (Cambridge, England : 2003)'
_journal_page_first 6839
_journal_page_last 6847
_journal_paper_doi 10.1039/c5dt00181a
_journal_volume 44
_journal_year 2015
_chemical_formula_sum 'C26 H50 F12 N6 Ni2 O4 P2'
_chemical_formula_weight 918.08
_chemical_name_systematic
;
 ?
;
_space_group_IT_number 14
_symmetry_cell_setting monoclinic
_symmetry_space_group_name_Hall '-P 2yn'
_symmetry_space_group_name_H-M 'P 1 21/n 1'
_atom_sites_solution_hydrogens geom
_atom_sites_solution_primary direct
_atom_sites_solution_secondary difmap
_audit_creation_method SHELXL-97
_audit_update_record
;
2015-02-20 deposited with the CCDC.
2015-03-02 downloaded from the CCDC.
;
_cell_angle_alpha 90.00
_cell_angle_beta 90.6130(10)
_cell_angle_gamma 90.00
_cell_formula_units_Z 2
_cell_length_a 8.1736(4)
_cell_length_b 15.1274(8)
_cell_length_c 14.9948(8)
_cell_measurement_reflns_used 6670
_cell_measurement_temperature 100(2)
_cell_measurement_theta_max 27.7785
_cell_measurement_theta_min 2.693
_cell_volume 1853.93(17)
_computing_data_collection 'Bruker SMART v5.625'
_computing_molecular_graphics 'Ortep-3 for Windows (Farrugia, 1997)'
_computing_publication_material 'WinGX publication routines (Farrugia, 1999)'
_computing_structure_refinement 'SHELXL-97 (Sheldrick, 1997)'
_computing_structure_solution 'SHELXS-97 (Sheldrick, 1997)'
_diffrn_ambient_temperature 100(2)
_diffrn_measured_fraction_theta_full 0.000
_diffrn_measured_fraction_theta_max 0.947
_diffrn_measurement_device_type 'Bruker SMART1000 CCD area detector'
_diffrn_radiation_monochromator graphite
_diffrn_radiation_source 'fine-focus sealed tube'
_diffrn_radiation_type MoK\a
_diffrn_radiation_wavelength 0.71073
_diffrn_reflns_av_R_equivalents 0.0391
_diffrn_reflns_av_sigmaI/netI 0.0339
_diffrn_reflns_limit_h_max 10
_diffrn_reflns_limit_h_min -10
_diffrn_reflns_limit_k_max 19
_diffrn_reflns_limit_k_min -19
_diffrn_reflns_limit_l_max 18
_diffrn_reflns_limit_l_min -19
_diffrn_reflns_number 21309
_diffrn_reflns_theta_full 0.50
_diffrn_reflns_theta_max 28.22
_diffrn_reflns_theta_min 1.91
_exptl_absorpt_coefficient_mu 1.203
_exptl_absorpt_correction_T_max 0.8994
_exptl_absorpt_correction_T_min 0.6851
_exptl_crystal_colour blue
_exptl_crystal_density_diffrn 1.645
_exptl_crystal_density_method 'not measured'
_exptl_crystal_description latt
_exptl_crystal_F_000 948
_exptl_crystal_size_max 0.34
_exptl_crystal_size_mid 0.17
_exptl_crystal_size_min 0.09
_refine_diff_density_max 0.641
_refine_diff_density_min -0.506
_refine_diff_density_rms 0.092
_refine_ls_extinction_method none
_refine_ls_goodness_of_fit_ref 1.243
_refine_ls_hydrogen_treatment mixed
_refine_ls_matrix_type full
_refine_ls_number_parameters 235
_refine_ls_number_reflns 4329
_refine_ls_number_restraints 0
_refine_ls_restrained_S_all 1.243
_refine_ls_R_factor_all 0.0646
_refine_ls_R_factor_gt 0.0588
_refine_ls_shift/su_max 0.001
_refine_ls_shift/su_mean 0.000
_refine_ls_structure_factor_coef Fsqd
_refine_ls_weighting_details 'calc w=1/[\s^2^(Fo^2^)+(0.0363P)^2^+3.7274P] where P=(Fo^2^+2Fc^2^)/3'
_refine_ls_weighting_scheme calc
_refine_ls_wR_factor_gt 0.1243
_refine_ls_wR_factor_ref 0.1274
_reflns_number_gt 4026
_reflns_number_total 4329
_reflns_threshold_expression >2sigma(I)
_cod_data_source_file c5dt00181a2.cif
_cod_data_source_block Comp5
_cod_depositor_comments 'Adding full bibliography for 7034237--7034241.cif.'
_cod_original_sg_symbol_H-M P21/n
_cod_database_code 7034241

loop_
_symmetry_equiv_pos_as_xyz
'x, y, z'
'-x+1/2, y+1/2, -z+1/2'
'-x, -y, -z'
'x-1/2, -y-1/2, z-1/2'

loop_
_atom_site_label
_atom_site_type_symbol
_atom_site_fract_x
_atom_site_fract_y
_atom_site_fract_z
_atom_site_U_iso_or_equiv
_atom_site_adp_type
_atom_site_occupancy
_atom_site_symmetry_multiplicity
_atom_site_calc_flag
_atom_site_refinement_flags
Ni1 Ni 0.66962(5) 0.35594(3) 0.54659(3) 0.02086(13) Uani 1 1 d .
P1 P 0.42062(12) 0.55081(6) 0.78958(7) 0.0300(2) Uani 1 1 d .
F3 F 0.4691(3) 0.65173(16) 0.80648(17) 0.0468(6) Uani 1 1 d .
O2 O 0.4308(3) 0.39639(15) 0.53307(17) 0.0234(5) Uani 1 1 d .
F1 F 0.5065(3) 0.55414(15) 0.69440(15) 0.0399(6) Uani 1 1 d .
N1 N 0.9016(3) 0.3158(2) 0.5314(2) 0.0270(7) Uani 1 1 d .
O1 O 0.7104(3) 0.48262(16) 0.50529(18) 0.0281(6) Uani 1 1 d .
N2 N 0.5857(3) 0.23014(19) 0.5448(2) 0.0259(6) Uani 1 1 d .
H2 H 0.4745 0.2358 0.5325 0.031 Uiso 1 1 calc R
F6 F 0.2521(3) 0.57899(18) 0.7459(2) 0.0545(7) Uani 1 1 d .
F5 F 0.5910(3) 0.52033(18) 0.83438(18) 0.0517(7) Uani 1 1 d .
F4 F 0.3782(3) 0.44801(15) 0.77275(16) 0.0398(6) Uani 1 1 d .
F2 F 0.3373(4) 0.54581(18) 0.88522(18) 0.0587(8) Uani 1 1 d .
N3 N 0.6973(4) 0.3775(2) 0.6787(2) 0.0310(7) Uani 1 1 d .
H3 H 0.6094 0.4130 0.6947 0.037 Uiso 1 1 calc R
C1 C 0.9517(4) 0.2413(3) 0.5027(2) 0.0275(8) Uani 1 1 d .
C13 C 0.4189(4) 0.4753(2) 0.5082(2) 0.0211(7) Uani 1 1 d .
C10 C 1.1304(4) 0.2164(3) 0.4969(3) 0.0354(9) Uani 1 1 d .
H10A H 1.1981 0.2664 0.5165 0.053 Uiso 1 1 calc R
H10B H 1.1567 0.2014 0.4352 0.053 Uiso 1 1 calc R
H10C H 1.1524 0.1653 0.5355 0.053 Uiso 1 1 calc R
C2 C 0.8371(4) 0.1685(3) 0.4745(3) 0.0287(8) Uani 1 1 d .
H2A H 0.8492 0.1201 0.5184 0.034 Uiso 1 1 calc R
H2B H 0.8766 0.1455 0.4168 0.034 Uiso 1 1 calc R
C4 C 0.5927(5) 0.1780(2) 0.6284(3) 0.0320(8) Uani 1 1 d .
H4A H 0.7039 0.1531 0.6364 0.038 Uiso 1 1 calc R
H4B H 0.5146 0.1282 0.6241 0.038 Uiso 1 1 calc R
C11 C 0.6223(5) 0.2508(3) 0.3858(3) 0.0364(9) Uani 1 1 d .
H11A H 0.5046 0.2621 0.3798 0.055 Uiso 1 1 calc R
H11B H 0.6629 0.2247 0.3305 0.055 Uiso 1 1 calc R
H11C H 0.6796 0.3066 0.3975 0.055 Uiso 1 1 calc R
C9 C 1.0178(4) 0.3819(3) 0.5661(3) 0.0395(10) Uani 1 1 d .
H9A H 0.9951 0.4398 0.5378 0.047 Uiso 1 1 calc R
H9B H 1.1306 0.3642 0.5505 0.047 Uiso 1 1 calc R
C3 C 0.6533(4) 0.1868(2) 0.4634(3) 0.0291(8) Uani 1 1 d .
C12 C 0.5676(5) 0.0987(3) 0.4435(3) 0.0450(11) Uani 1 1 d .
H12A H 0.5875 0.0575 0.4929 0.068 Uiso 1 1 calc R
H12B H 0.6107 0.0736 0.3883 0.068 Uiso 1 1 calc R
H12C H 0.4496 0.1087 0.4366 0.068 Uiso 1 1 calc R
C5 C 0.5512(5) 0.2344(3) 0.7085(3) 0.0386(9) Uani 1 1 d .
H5A H 0.5263 0.1951 0.7593 0.046 Uiso 1 1 calc R
H5B H 0.4513 0.2690 0.6946 0.046 Uiso 1 1 calc R
C8 C 1.0051(5) 0.3908(3) 0.6664(3) 0.0447(11) Uani 1 1 d .
H8A H 1.0180 0.3314 0.6933 0.054 Uiso 1 1 calc R
H8B H 1.0974 0.4276 0.6880 0.054 Uiso 1 1 calc R
C6 C 0.6871(5) 0.2980(3) 0.7365(3) 0.0397(10) Uani 1 1 d .
H6A H 0.6684 0.3171 0.7987 0.048 Uiso 1 1 calc R
H6B H 0.7931 0.2664 0.7351 0.048 Uiso 1 1 calc R
C7 C 0.8474(5) 0.4307(3) 0.7000(3) 0.0429(11) Uani 1 1 d .
H7A H 0.8562 0.4378 0.7655 0.051 Uiso 1 1 calc R
H7B H 0.8343 0.4904 0.6737 0.051 Uiso 1 1 calc R

loop_
_atom_site_aniso_label
_atom_site_aniso_U_11
_atom_site_aniso_U_22
_atom_site_aniso_U_33
_atom_site_aniso_U_23
_atom_site_aniso_U_13
_atom_site_aniso_U_12
Ni1 0.0114(2) 0.0198(2) 0.0314(2) 0.00633(18) -0.00224(15) 0.00012(15)
P1 0.0331(5) 0.0256(5) 0.0313(5) -0.0041(4) 0.0025(4) -0.0070(4)
F3 0.0621(17) 0.0301(13) 0.0485(15) -0.0061(11) 0.0090(12) -0.0164(12)
O2 0.0120(10) 0.0199(11) 0.0383(14) 0.0065(10) -0.0020(9) -0.0004(9)
F1 0.0492(14) 0.0347(13) 0.0360(13) -0.0001(10) 0.0047(11) 0.0039(11)
N1 0.0124(12) 0.0291(16) 0.0395(17) 0.0138(13) -0.0010(12) 0.0008(11)
O1 0.0119(10) 0.0238(12) 0.0486(16) 0.0110(11) -0.0021(10) 0.0010(9)
N2 0.0157(13) 0.0239(15) 0.0381(17) 0.0025(13) 0.0001(12) 0.0012(11)
F6 0.0368(14) 0.0455(15) 0.081(2) -0.0064(14) -0.0016(13) 0.0065(12)
F5 0.0548(16) 0.0508(16) 0.0490(15) 0.0013(12) -0.0209(13) -0.0071(13)
F4 0.0442(14) 0.0285(12) 0.0467(14) -0.0042(10) -0.0003(11) -0.0056(10)
F2 0.086(2) 0.0426(15) 0.0479(16) -0.0094(12) 0.0259(15) -0.0203(15)
N3 0.0285(16) 0.0271(16) 0.0372(17) -0.0021(13) -0.0080(13) 0.0043(13)
C1 0.0190(16) 0.0333(19) 0.0301(18) 0.0088(15) 0.0012(14) 0.0022(14)
C13 0.0123(14) 0.0213(16) 0.0297(17) 0.0049(13) -0.0024(13) -0.0023(12)
C10 0.0195(17) 0.046(2) 0.041(2) 0.0102(18) 0.0033(15) 0.0064(16)
C2 0.0227(17) 0.0304(19) 0.0329(19) -0.0014(15) -0.0012(14) 0.0065(14)
C4 0.0268(18) 0.0239(18) 0.046(2) 0.0091(16) 0.0076(16) -0.0001(15)
C11 0.0299(19) 0.045(2) 0.034(2) -0.0021(18) -0.0058(16) 0.0069(17)
C9 0.0170(17) 0.0246(19) 0.077(3) 0.011(2) -0.0038(18) -0.0047(14)
C3 0.0206(17) 0.0268(18) 0.040(2) -0.0040(16) -0.0027(15) 0.0000(14)
C12 0.031(2) 0.031(2) 0.073(3) -0.018(2) -0.009(2) -0.0017(17)
C5 0.037(2) 0.041(2) 0.038(2) 0.0122(18) 0.0107(18) 0.0050(18)
C8 0.0255(19) 0.033(2) 0.075(3) 0.003(2) -0.026(2) -0.0023(16)
C6 0.046(2) 0.041(2) 0.031(2) 0.0048(18) -0.0041(18) 0.0083(19)
C7 0.043(2) 0.033(2) 0.053(3) -0.0075(19) -0.025(2) 0.0024(18)

loop_
_atom_type_symbol
_atom_type_description
_atom_type_scat_dispersion_real
_atom_type_scat_dispersion_imag
_atom_type_scat_source
C C 0.0033 0.0016 'International Tables Vol C Tables 4.2.6.8 and 6.1.1.4'
H H 0.0000 0.0000 'International Tables Vol C Tables 4.2.6.8 and 6.1.1.4'
F F 0.0171 0.0103 'International Tables Vol C Tables 4.2.6.8 and 6.1.1.4'
N N 0.0061 0.0033 'International Tables Vol C Tables 4.2.6.8 and 6.1.1.4'
Ni Ni 0.3393 1.1124 'International Tables Vol C Tables 4.2.6.8 and 6.1.1.4'
O O 0.0106 0.0060 'International Tables Vol C Tables 4.2.6.8 and 6.1.1.4'
P P 0.1023 0.0942 'International Tables Vol C Tables 4.2.6.8 and 6.1.1.4'

loop_
_geom_angle_atom_site_label_1
_geom_angle_atom_site_label_2
_geom_angle_atom_site_label_3
_geom_angle
_geom_angle_site_symmetry_1
_geom_angle_site_symmetry_3
N1 Ni1 N3 93.69(13) . .
N1 Ni1 N2 91.96(12) . .
N3 Ni1 N2 101.52(13) . .
N1 Ni1 O1 95.30(11) . .
N3 Ni1 O1 97.40(12) . .
N2 Ni1 O1 159.24(12) . .
N1 Ni1 O2 167.81(12) . .
N3 Ni1 O2 98.35(12) . .
N2 Ni1 O2 87.56(10) . .
O1 Ni1 O2 81.27(9) . .
F6 P1 F2 90.37(18) . .
F6 P1 F3 91.23(16) . .
F2 P1 F3 90.58(14) . .
F6 P1 F1 90.62(15) . .
F2 P1 F1 178.81(17) . .
F3 P1 F1 90.06(13) . .
F6 P1 F5 178.95(16) . .
F2 P1 F5 89.25(17) . .
F3 P1 F5 89.76(15) . .
F1 P1 F5 89.75(15) . .
F6 P1 F4 90.59(14) . .
F2 P1 F4 90.10(14) . .
F3 P1 F4 178.05(16) . .
F1 P1 F4 89.22(13) . .
F5 P1 F4 88.43(14) . .
C13 O2 Ni1 112.6(2) . .
C1 N1 C9 120.8(3) . .
C1 N1 Ni1 127.8(3) . .
C9 N1 Ni1 111.2(2) . .
C13 O1 Ni1 112.8(2) 3_666 .
C4 N2 C3 116.5(3) . .
C4 N2 Ni1 118.7(2) . .
C3 N2 Ni1 107.1(2) . .
C6 N3 C7 111.2(3) . .
C6 N3 Ni1 115.8(2) . .
C7 N3 Ni1 112.3(3) . .
N1 C1 C2 122.7(3) . .
N1 C1 C10 123.6(3) . .
C2 C1 C10 113.7(3) . .
O1 C13 O2 126.6(3) 3_666 .
O1 C13 C13 117.1(4) 3_666 3_666
O2 C13 C13 116.3(3) . 3_666
C1 C2 C3 120.3(3) . .
N2 C4 C5 111.4(3) . .
N1 C9 C8 111.1(3) . .
N2 C3 C11 106.4(3) . .
N2 C3 C12 111.6(3) . .
C11 C3 C12 109.3(3) . .
N2 C3 C2 111.1(3) . .
C11 C3 C2 110.5(3) . .
C12 C3 C2 108.0(3) . .
C4 C5 C6 113.9(3) . .
C7 C8 C9 115.7(3) . .
N3 C6 C5 113.3(3) . .
N3 C7 C8 114.4(3) . .

loop_
_geom_bond_atom_site_label_1
_geom_bond_atom_site_label_2
_geom_bond_distance
_geom_bond_site_symmetry_2
Ni1 N1 2.006(3) .
Ni1 N3 2.018(3) .
Ni1 N2 2.023(3) .
Ni1 O1 2.042(2) .
Ni1 O2 2.053(2) .
P1 F6 1.578(3) .
P1 F2 1.596(3) .
P1 F3 1.597(2) .
P1 F1 1.598(2) .
P1 F5 1.607(3) .
P1 F4 1.612(2) .
O2 C13 1.254(4) .
N1 C1 1.275(5) .
N1 C9 1.471(5) .
O1 C13 1.248(4) 3_666
N2 C4 1.481(5) .
N2 C3 1.497(5) .
N3 C6 1.485(5) .
N3 C7 1.499(5) .
C1 C2 1.503(5) .
C1 C10 1.512(5) .
C13 O1 1.248(4) 3_666
C13 C13 1.544(6) 3_666
C2 C3 1.535(5) .
C4 C5 1.515(6) .
C11 C3 1.532(5) .
C9 C8 1.515(7) .
C3 C12 1.534(5) .
C5 C6 1.525(6) .
C8 C7 1.514(6) .
